data_4109793
loop_
_publ_author_name
'Sun-Joon Min'
'Gavin O. Jones'
'K. N. Houk'
'Samuel J. Danishefsky'

_publ_section_title
;
 Creating Quaternary Centers with High Exo Stereoselectivity Using
 Activated \a-Alkynyl Dienophiles
;
_journal_name_full 'Journal of the American Chemical Society'
_journal_page_first 10078
_journal_page_last 10079
_journal_paper_doi 10.1021/ja073528d
_journal_volume 129
_journal_year 2007
_chemical_formula_sum 'C14 H20 O5'
_chemical_formula_weight 268.30
_chemical_name_systematic
;

 ?

;
_space_group_IT_number 2
_symmetry_cell_setting triclinic
_symmetry_space_group_name_Hall '-P 1'
_symmetry_space_group_name_H-M 'P -1'
_atom_sites_solution_hydrogens geom
_atom_sites_solution_primary direct
_atom_sites_solution_secondary difmap
_audit_creation_method SHELXL-97
_cell_angle_alpha 88.696(3)
_cell_angle_beta 75.996(2)
_cell_angle_gamma 75.586(2)
_cell_formula_units_Z 4
_cell_length_a 11.1692(3)
_cell_length_b 11.2436(3)
_cell_length_c 11.3820(3)
_cell_measurement_reflns_used 4512
_cell_measurement_temperature 125(2)
_cell_measurement_theta_max 31.87
_cell_measurement_theta_min 2.33
_cell_volume 1342.17(6)
_computing_cell_refinement 'Bruker SMART'
_computing_data_collection 'Bruker SMART'
_computing_data_reduction 'Bruker SAINT'
_computing_molecular_graphics 'Bruker SHELXTL'
_computing_publication_material 'Bruker SHELXTL'
_computing_structure_refinement 'SHELXL-97 (Sheldrick, 1997)'
_computing_structure_solution 'SHELXS-97 (Sheldrick, 1990)'
_diffrn_ambient_temperature 125(2)
_diffrn_measured_fraction_theta_full 0.934
_diffrn_measured_fraction_theta_max 0.934
_diffrn_measurement_device_type 'CCD area detector'
_diffrn_measurement_method 'phi and omega scans'
_diffrn_radiation_monochromator graphite
_diffrn_radiation_source 'fine-focus sealed tube'
_diffrn_radiation_type MoK\a
_diffrn_radiation_wavelength 0.71073
_diffrn_reflns_av_R_equivalents 0.0511
_diffrn_reflns_av_sigmaI/netI 0.0729
_diffrn_reflns_limit_h_max 16
_diffrn_reflns_limit_h_min -15
_diffrn_reflns_limit_k_max 16
_diffrn_reflns_limit_k_min -16
_diffrn_reflns_limit_l_max 17
_diffrn_reflns_limit_l_min 0
_diffrn_reflns_number 13391
_diffrn_reflns_theta_full 32.44
_diffrn_reflns_theta_max 32.44
_diffrn_reflns_theta_min 1.85
_exptl_absorpt_coefficient_mu 0.100
_exptl_absorpt_correction_T_max 0.9920
_exptl_absorpt_correction_T_min 0.9793
_exptl_absorpt_correction_type empirical
_exptl_absorpt_process_details twinabs
_exptl_crystal_colour COLORLESS
_exptl_crystal_density_diffrn 1.328
_exptl_crystal_description BLOCK
_exptl_crystal_F_000 576
_exptl_crystal_size_max 0.21
_exptl_crystal_size_mid 0.14
_exptl_crystal_size_min 0.08
_refine_diff_density_max 0.447
_refine_diff_density_min -0.278
_refine_diff_density_rms 0.063
_refine_ls_extinction_method none
_refine_ls_goodness_of_fit_ref 1.030
_refine_ls_hydrogen_treatment constr
_refine_ls_matrix_type full
_refine_ls_number_parameters 344
_refine_ls_number_reflns 13391
_refine_ls_number_restraints 0
_refine_ls_restrained_S_all 1.030
_refine_ls_R_factor_all 0.1003
_refine_ls_R_factor_gt 0.0530
_refine_ls_shift/su_max 0.000
_refine_ls_shift/su_mean 0.000
_refine_ls_structure_factor_coef Fsqd
_refine_ls_weighting_details 'calc w=1/[\s^2^(Fo^2^)+(0.0468P)^2^+1.0061P] where P=(Fo^2^+2Fc^2^)/3'
_refine_ls_weighting_scheme calc
_refine_ls_wR_factor_gt 0.1081
_refine_ls_wR_factor_ref 0.1347
_reflns_number_gt 8544
_reflns_number_total 13391
_reflns_threshold_expression >2sigma(I)
_cod_data_source_file ja073528dsi20070717_041015.cif
_cod_data_source_block t3twin5
_cod_database_code 4109793

loop_
_symmetry_equiv_pos_as_xyz
'x, y, z'
'-x, -y, -z'

loop_
_atom_site_label
_atom_site_type_symbol
_atom_site_fract_x
_atom_site_fract_y
_atom_site_fract_z
_atom_site_U_iso_or_equiv
_atom_site_adp_type
_atom_site_occupancy
_atom_site_symmetry_multiplicity
_atom_site_calc_flag
_atom_site_refinement_flags
O6 O 0.13225(15) -0.08440(16) 0.22463(15) 0.0350(4) Uani 1 1 d .
O7 O 0.48770(14) 0.16178(12) 0.42752(12) 0.0242(3) Uani 1 1 d .
O8 O 0.20724(12) 0.12322(12) 0.41193(12) 0.0217(3) Uani 1 1 d .
O9 O 0.66750(13) 0.07350(12) 0.17605(13) 0.0245(3) Uani 1 1 d .
O10 O 0.76099(13) -0.12453(12) 0.19807(13) 0.0246(3) Uani 1 1 d .
C21 C 0.42082(16) 0.04443(15) 0.29490(15) 0.0144(3) Uani 1 1 d .
C22 C 0.31058(16) 0.01561(15) 0.39453(15) 0.0163(3) Uani 1 1 d .
H22A H 0.3388 -0.0003 0.4716 0.020 Uiso 1 1 calc R
C23 C 0.26638(18) -0.09460(16) 0.36118(16) 0.0195(3) Uani 1 1 d .
H23A H 0.3346 -0.1707 0.3585 0.023 Uiso 1 1 calc R
H23B H 0.1902 -0.1026 0.4237 0.023 Uiso 1 1 calc R
C24 C 0.23460(19) -0.07849(18) 0.23976(18) 0.0220(4) Uani 1 1 d .
C25 C 0.34078(19) -0.05602(19) 0.13890(17) 0.0221(4) Uani 1 1 d .
H25A H 0.3096 -0.0397 0.0643 0.027 Uiso 1 1 calc R
H25B H 0.4117 -0.1313 0.1229 0.027 Uiso 1 1 calc R
C26 C 0.39188(17) 0.05310(16) 0.16756(16) 0.0175(3) Uani 1 1 d .
H26A H 0.4755 0.0454 0.1075 0.021 Uiso 1 1 calc R
C27 C 0.30566(19) 0.17671(18) 0.14700(18) 0.0237(4) Uani 1 1 d .
H27A H 0.2939 0.1773 0.0635 0.028 Uiso 1 1 calc R
H27B H 0.2209 0.1888 0.2042 0.028 Uiso 1 1 calc R
C28 C 0.3652(2) 0.28068(18) 0.16614(19) 0.0268(4) Uani 1 1 d .
H28A H 0.3111 0.3598 0.1484 0.032 Uiso 1 1 calc R
H28B H 0.4501 0.2678 0.1091 0.032 Uiso 1 1 calc R
C29 C 0.37913(19) 0.28680(17) 0.29579(19) 0.0244(4) Uani 1 1 d .
H29A H 0.4324 0.3442 0.3000 0.029 Uiso 1 1 calc R
H29B H 0.2938 0.3214 0.3497 0.029 Uiso 1 1 calc R
C30 C 0.43724(17) 0.16558(16) 0.34348(16) 0.0178(3) Uani 1 1 d .
C31 C 0.54287(16) -0.05671(16) 0.29225(16) 0.0168(3) Uani 1 1 d .
H31A H 0.5526 -0.0699 0.3761 0.020 Uiso 1 1 calc R
H31B H 0.5344 -0.1345 0.2600 0.020 Uiso 1 1 calc R
C32 C 0.66101(17) -0.02573(16) 0.21563(16) 0.0175(3) Uani 1 1 d .
C33 C 0.88270(19) -0.1043(2) 0.1308(2) 0.0295(5) Uani 1 1 d .
H33A H 0.9496 -0.1807 0.1252 0.044 Uiso 1 1 calc R
H33B H 0.9036 -0.0400 0.1728 0.044 Uiso 1 1 calc R
H33C H 0.8767 -0.0787 0.0491 0.044 Uiso 1 1 calc R
C34 C 0.1224(2) 0.1362(3) 0.5286(2) 0.0408(6) Uani 1 1 d .
H34A H 0.0538 0.2111 0.5335 0.061 Uiso 1 1 calc R
H34B H 0.1689 0.1415 0.5903 0.061 Uiso 1 1 calc R
H34C H 0.0859 0.0648 0.5425 0.061 Uiso 1 1 calc R
C1 C 0.84027(16) 0.45830(15) 0.20730(15) 0.0144(3) Uani 1 1 d .
O1 O 0.45360(14) 0.61475(16) 0.28516(17) 0.0406(4) Uani 1 1 d .
O2 O 1.03191(13) 0.33904(12) 0.07799(12) 0.0238(3) Uani 1 1 d .
C2 C 0.76177(17) 0.48834(15) 0.10962(16) 0.0161(3) Uani 1 1 d .
H2A H 0.8197 0.4995 0.0305 0.019 Uiso 1 1 calc R
O3 O 0.71175(13) 0.38568(12) 0.09794(12) 0.0206(3) Uani 1 1 d .
C3 C 0.65243(18) 0.60453(17) 0.14371(18) 0.0219(4) Uani 1 1 d .
H3A H 0.6878 0.6770 0.1435 0.026 Uiso 1 1 calc R
H3B H 0.6009 0.6160 0.0828 0.026 Uiso 1 1 calc R
O4 O 1.04145(14) 0.43199(12) 0.32919(13) 0.0256(3) Uani 1 1 d .
C4 C 0.5688(2) 0.59513(18) 0.2671(2) 0.0241(4) Uani 1 1 d .
O5 O 1.06484(13) 0.62090(12) 0.28084(13) 0.0201(3) Uani 1 1 d .
C5 C 0.63760(19) 0.56387(19) 0.36584(19) 0.0248(4) Uani 1 1 d .
H5A H 0.5769 0.5473 0.4397 0.030 Uiso 1 1 calc R
H5B H 0.6662 0.6363 0.3846 0.030 Uiso 1 1 calc R
C6 C 0.75458(17) 0.45179(16) 0.33564(16) 0.0183(3) Uani 1 1 d .
H6A H 0.8070 0.4578 0.3941 0.022 Uiso 1 1 calc R
C7 C 0.71670(19) 0.32947(18) 0.35831(17) 0.0230(4) Uani 1 1 d .
H7A H 0.6666 0.3296 0.4430 0.028 Uiso 1 1 calc R
H7B H 0.6627 0.3196 0.3037 0.028 Uiso 1 1 calc R
C8 C 0.8353(2) 0.22275(18) 0.33570(18) 0.0260(4) Uani 1 1 d .
H8A H 0.8097 0.1448 0.3537 0.031 Uiso 1 1 calc R
H8B H 0.8885 0.2326 0.3911 0.031 Uiso 1 1 calc R
C9 C 0.91357(19) 0.21607(16) 0.20512(18) 0.0226(4) Uani 1 1 d .
H9A H 0.9962 0.1552 0.1984 0.027 Uiso 1 1 calc R
H9B H 0.8682 0.1857 0.1522 0.027 Uiso 1 1 calc R
C10 C 0.93908(17) 0.33597(15) 0.15914(16) 0.0166(3) Uani 1 1 d .
C11 C 0.91267(16) 0.55803(15) 0.20669(16) 0.0160(3) Uani 1 1 d .
H11A H 0.9546 0.5709 0.1219 0.019 Uiso 1 1 calc R
H11B H 0.8508 0.6362 0.2400 0.019 Uiso 1 1 calc R
C12 C 1.01207(17) 0.52657(16) 0.27923(16) 0.0170(3) Uani 1 1 d .
C13 C 1.1609(2) 0.60418(19) 0.3491(2) 0.0257(4) Uani 1 1 d .
H13A H 1.1924 0.6784 0.3461 0.039 Uiso 1 1 calc R
H13B H 1.2318 0.5339 0.3140 0.039 Uiso 1 1 calc R
H13C H 1.1238 0.5889 0.4336 0.039 Uiso 1 1 calc R
C14 C 0.6933(2) 0.3680(2) -0.01882(19) 0.0353(5) Uani 1 1 d .
H14A H 0.6594 0.2958 -0.0199 0.053 Uiso 1 1 calc R
H14B H 0.7750 0.3554 -0.0791 0.053 Uiso 1 1 calc R
H14C H 0.6329 0.4407 -0.0381 0.053 Uiso 1 1 calc R

loop_
_atom_site_aniso_label
_atom_site_aniso_U_11
_atom_site_aniso_U_22
_atom_site_aniso_U_33
_atom_site_aniso_U_23
_atom_site_aniso_U_13
_atom_site_aniso_U_12
O6 0.0256(8) 0.0458(9) 0.0411(9) 0.0033(7) -0.0139(7) -0.0173(7)
O7 0.0299(7) 0.0237(7) 0.0232(7) 0.0002(5) -0.0109(6) -0.0100(6)
O8 0.0165(6) 0.0209(6) 0.0227(6) -0.0009(5) 0.0000(5) -0.0001(5)
O9 0.0190(6) 0.0239(7) 0.0303(7) 0.0071(6) -0.0044(6) -0.0066(5)
O10 0.0135(6) 0.0198(7) 0.0370(8) -0.0037(6) -0.0007(6) -0.0029(5)
C21 0.0139(7) 0.0150(7) 0.0139(7) 0.0018(6) -0.0039(6) -0.0027(6)
C22 0.0150(8) 0.0168(8) 0.0164(8) 0.0015(6) -0.0031(6) -0.0034(6)
C23 0.0182(8) 0.0191(8) 0.0217(9) 0.0030(7) -0.0036(7) -0.0073(7)
C24 0.0227(9) 0.0202(9) 0.0263(10) 0.0013(7) -0.0088(8) -0.0087(7)
C25 0.0241(10) 0.0267(10) 0.0184(8) -0.0005(7) -0.0076(7) -0.0088(8)
C26 0.0162(8) 0.0222(8) 0.0147(8) 0.0030(6) -0.0040(6) -0.0059(7)
C27 0.0237(9) 0.0260(9) 0.0229(9) 0.0086(7) -0.0108(8) -0.0049(8)
C28 0.0283(10) 0.0220(9) 0.0306(10) 0.0114(8) -0.0099(8) -0.0054(8)
C29 0.0243(9) 0.0171(8) 0.0322(10) 0.0021(7) -0.0079(8) -0.0052(7)
C30 0.0164(8) 0.0175(8) 0.0188(8) 0.0012(6) -0.0024(7) -0.0048(6)
C31 0.0144(8) 0.0167(8) 0.0188(8) 0.0024(6) -0.0041(6) -0.0029(6)
C32 0.0156(8) 0.0202(8) 0.0175(8) -0.0015(6) -0.0062(7) -0.0033(7)
C33 0.0143(9) 0.0280(10) 0.0423(12) -0.0076(9) 0.0016(8) -0.0059(8)
C34 0.0258(11) 0.0567(15) 0.0260(11) -0.0061(10) 0.0036(9) 0.0062(11)
C1 0.0136(7) 0.0149(7) 0.0155(8) 0.0017(6) -0.0041(6) -0.0044(6)
O1 0.0162(7) 0.0436(10) 0.0584(11) -0.0086(8) -0.0047(7) -0.0039(7)
O2 0.0203(7) 0.0238(7) 0.0231(7) 0.0003(5) 0.0000(5) -0.0030(5)
C2 0.0165(8) 0.0162(7) 0.0178(8) 0.0023(6) -0.0059(6) -0.0065(6)
O3 0.0255(7) 0.0198(6) 0.0212(6) 0.0010(5) -0.0095(5) -0.0103(5)
C3 0.0207(9) 0.0182(8) 0.0285(10) 0.0020(7) -0.0110(8) -0.0032(7)
O4 0.0260(7) 0.0221(7) 0.0339(8) 0.0085(6) -0.0154(6) -0.0083(6)
C4 0.0155(9) 0.0182(9) 0.0366(11) -0.0037(8) -0.0045(8) -0.0022(7)
O5 0.0180(6) 0.0185(6) 0.0274(7) 0.0017(5) -0.0092(5) -0.0078(5)
C5 0.0199(9) 0.0262(10) 0.0239(9) -0.0033(8) 0.0019(8) -0.0044(8)
C6 0.0180(8) 0.0219(8) 0.0152(8) 0.0008(6) -0.0021(6) -0.0075(7)
C7 0.0235(9) 0.0259(9) 0.0208(9) 0.0069(7) -0.0021(7) -0.0124(8)
C8 0.0323(11) 0.0218(9) 0.0273(10) 0.0101(7) -0.0105(8) -0.0110(8)
C9 0.0248(9) 0.0146(8) 0.0287(10) 0.0033(7) -0.0070(8) -0.0050(7)
C10 0.0176(8) 0.0159(8) 0.0170(8) 0.0008(6) -0.0065(6) -0.0033(6)
C11 0.0153(8) 0.0148(7) 0.0190(8) 0.0025(6) -0.0047(6) -0.0056(6)
C12 0.0141(8) 0.0184(8) 0.0187(8) -0.0005(6) -0.0024(6) -0.0055(6)
C13 0.0228(10) 0.0241(9) 0.0358(11) -0.0016(8) -0.0163(8) -0.0070(8)
C14 0.0439(13) 0.0464(13) 0.0253(10) -0.0033(9) -0.0104(10) -0.0268(11)

loop_
_atom_type_symbol
_atom_type_description
_atom_type_scat_dispersion_real
_atom_type_scat_dispersion_imag
_atom_type_scat_source
C C 0.0033 0.0016 'International Tables Vol C Tables 4.2.6.8 and 6.1.1.4'
H H 0.0000 0.0000 'International Tables Vol C Tables 4.2.6.8 and 6.1.1.4'
O O 0.0106 0.0060 'International Tables Vol C Tables 4.2.6.8 and 6.1.1.4'

loop_
_geom_angle_atom_site_label_1
_geom_angle_atom_site_label_2
_geom_angle_atom_site_label_3
_geom_angle
C34 O8 C22 114.07(15)
C32 O10 C33 115.75(15)
C31 C21 C30 108.08(14)
C31 C21 C22 108.35(13)
C30 C21 C22 103.34(13)
C31 C21 C26 110.10(14)
C30 C21 C26 114.10(14)
C22 C21 C26 112.50(14)
O8 C22 C23 109.54(14)
O8 C22 C21 106.49(13)
C23 C22 C21 113.48(14)
C24 C23 C22 110.29(15)
O6 C24 C23 122.62(19)
O6 C24 C25 123.07(19)
C23 C24 C25 114.30(16)
C24 C25 C26 113.14(15)
C27 C26 C25 111.77(15)
C27 C26 C21 113.80(15)
C25 C26 C21 111.65(14)
C28 C27 C26 109.94(16)
C27 C28 C29 111.36(16)
C30 C29 C28 115.07(16)
O7 C30 C29 120.80(16)
O7 C30 C21 118.85(16)
C29 C30 C21 120.04(15)
C32 C31 C21 112.78(14)
O9 C32 O10 123.62(17)
O9 C32 C31 125.78(16)
O10 C32 C31 110.59(15)
C11 C1 C10 108.07(14)
C11 C1 C6 110.20(14)
C10 C1 C6 113.98(14)
C11 C1 C2 108.12(13)
C10 C1 C2 103.91(13)
C6 C1 C2 112.21(14)
O3 C2 C3 109.70(14)
O3 C2 C1 107.31(13)
C3 C2 C1 112.38(14)
C14 O3 C2 114.24(15)
C4 C3 C2 110.69(15)
O1 C4 C5 122.9(2)
O1 C4 C3 122.1(2)
C5 C4 C3 114.98(17)
C12 O5 C13 115.68(15)
C4 C5 C6 114.67(16)
C7 C6 C5 112.17(15)
C7 C6 C1 113.82(14)
C5 C6 C1 111.58(15)
C8 C7 C6 110.16(15)
C7 C8 C9 111.62(15)
C10 C9 C8 114.66(15)
O2 C10 C9 121.34(16)
O2 C10 C1 118.59(15)
C9 C10 C1 119.85(15)
C12 C11 C1 113.27(14)
O4 C12 O5 123.84(17)
O4 C12 C11 126.52(16)
O5 C12 C11 109.64(15)

loop_
_geom_bond_atom_site_label_1
_geom_bond_atom_site_label_2
_geom_bond_distance
O6 C24 1.214(2)
O7 C30 1.217(2)
O8 C34 1.419(2)
O8 C22 1.428(2)
O9 C32 1.206(2)
O10 C32 1.344(2)
O10 C33 1.459(2)
C21 C31 1.537(2)
C21 C30 1.550(2)
C21 C22 1.553(2)
C21 C26 1.555(2)
C22 C23 1.530(2)
C23 C24 1.504(3)
C24 C25 1.505(3)
C25 C26 1.547(3)
C26 C27 1.530(3)
C27 C28 1.525(3)
C28 C29 1.526(3)
C29 C30 1.507(3)
C31 C32 1.510(2)
C1 C11 1.536(2)
C1 C10 1.548(2)
C1 C6 1.552(2)
C1 C2 1.558(2)
O1 C4 1.216(3)
O2 C10 1.217(2)
C2 O3 1.423(2)
C2 C3 1.532(2)
O3 C14 1.418(2)
C3 C4 1.505(3)
O4 C12 1.205(2)
C4 C5 1.498(3)
O5 C12 1.338(2)
O5 C13 1.445(2)
C5 C6 1.548(3)
C6 C7 1.536(2)
C7 C8 1.523(3)
C8 C9 1.524(3)
C9 C10 1.503(2)
C11 C12 1.508(2)
